data_1506530
loop_
_publ_author_name
'Rosamilia, Anthony E.'
'Scott, Janet L.'
'Strauss, Christopher R.'

_publ_section_title
;
 Preparation of 2- and 4-arylmethyl N-substituted and N,N-disubstituted
 anilines via a &quot;green&quot;, multicomponent reaction.
;
_journal_issue 8
_journal_name_full 'Organic letters'
_journal_page_first 1525
_journal_page_last 1528
_journal_paper_doi 10.1021/ol0501828
_journal_volume 7
_journal_year 2005
_chemical_formula_moiety 'C18 H21 N O2'
_chemical_formula_sum 'C18 H21 N O2'
_chemical_formula_weight 283.36
_chemical_melting_point 73.5(5)
_chemical_name_systematic
; 
4-[4-(4-methoxybenzyl)phenyl]morpholine 
;
_space_group_IT_number 14
_symmetry_cell_setting monoclinic
_symmetry_space_group_name_Hall '-P 2ybc'
_symmetry_space_group_name_H-M 'P 1 21/c 1'
_atom_sites_solution_hydrogens geom
_atom_sites_solution_primary direct
_atom_sites_solution_secondary difmap
_audit_creation_method SHELXL-97
_cell_angle_alpha 90.00
_cell_angle_beta 101.8340(10)
_cell_angle_gamma 90.00
_cell_formula_units_Z 4
_cell_length_a 9.2593(2)
_cell_length_b 16.1551(3)
_cell_length_c 10.1261(2)
_cell_measurement_temperature 123(2)
_cell_volume 1482.52(5)
_computing_cell_refinement 'Nonius collect'
_computing_data_collection 'Nonius collect'
_computing_data_reduction 'Nonius collect'
_computing_molecular_graphics X-Seed
_computing_publication_material ciftab
_computing_structure_refinement 'SHELXL-97 (Sheldrick, 1997)'
_computing_structure_solution 'SHELXS-97 (Sheldrick, 1990)'
_diffrn_ambient_temperature 123(2)
_diffrn_measured_fraction_theta_full 0.977
_diffrn_measured_fraction_theta_max 0.977
_diffrn_measurement_device_type 'Enraf Nonius Kappa CCD'
_diffrn_measurement_method 'phi and omega scans'
_diffrn_radiation_monochromator graphite
_diffrn_radiation_source 'fine-focus sealed tube'
_diffrn_radiation_type MoK\a
_diffrn_radiation_wavelength 0.71073
_diffrn_reflns_av_R_equivalents 0.0727
_diffrn_reflns_av_sigmaI/netI 0.0704
_diffrn_reflns_limit_h_max 12
_diffrn_reflns_limit_h_min -12
_diffrn_reflns_limit_k_max 21
_diffrn_reflns_limit_k_min -21
_diffrn_reflns_limit_l_max 13
_diffrn_reflns_limit_l_min -13
_diffrn_reflns_number 16721
_diffrn_reflns_theta_full 28.11
_diffrn_reflns_theta_max 28.11
_diffrn_reflns_theta_min 3.71
_exptl_absorpt_coefficient_mu 0.082
_exptl_absorpt_correction_type none
_exptl_crystal_colour colourless
_exptl_crystal_density_diffrn 1.270
_exptl_crystal_density_method 'not measured'
_exptl_crystal_description clear_needles
_exptl_crystal_F_000 608
_exptl_crystal_size_max 0.40
_exptl_crystal_size_mid 0.25
_exptl_crystal_size_min 0.20
_refine_diff_density_max 0.186
_refine_diff_density_min -0.269
_refine_diff_density_rms 0.055
_refine_ls_extinction_method none
_refine_ls_goodness_of_fit_ref 1.014
_refine_ls_hydrogen_treatment mixed
_refine_ls_matrix_type full
_refine_ls_number_parameters 191
_refine_ls_number_reflns 3548
_refine_ls_number_restraints 0
_refine_ls_restrained_S_all 1.014
_refine_ls_R_factor_all 0.1084
_refine_ls_R_factor_gt 0.0477
_refine_ls_shift/su_max 0.000
_refine_ls_shift/su_mean 0.000
_refine_ls_structure_factor_coef Fsqd
_refine_ls_weighting_details 'calc w=1/[\s^2^(Fo^2^)+(0.0586P)^2^+0.0000P] where P=(Fo^2^+2Fc^2^)/3'
_refine_ls_weighting_scheme calc
_refine_ls_wR_factor_gt 0.0969
_refine_ls_wR_factor_ref 0.1182
_reflns_number_gt 2072
_reflns_number_total 3548
_reflns_threshold_expression >2sigma(I)
_cod_data_source_file ol0501828si20050131_011114.cif
_cod_data_source_block 5baa
_cod_depositor_comments
;
The following automatic conversions were performed:

'_chemical_melting_point' value '73-74' was changed to '73.5(5)' -
the average value was taken and precision was
estimated.

'_symmetry_cell_setting' value 'Monoclinic' changed to
'monoclinic' according to
/home/saulius/struct/CIF-dictionaries/cif_core.dic dictionary named
'cif_core.dic' version 2.4.1 from 2010-06-29.

Automatic conversion script
Id: cif_fix_values 1715 2011-07-08 13:25:40Z adriana 
;
_cod_original_sg_symbol_H-M P2(1)/c
_cod_database_code 1506530

loop_
_symmetry_equiv_pos_as_xyz
'x, y, z'
'-x, y+1/2, -z+1/2'
'-x, -y, -z'
'x, -y-1/2, z-1/2'

loop_
_atom_site_label
_atom_site_type_symbol
_atom_site_fract_x
_atom_site_fract_y
_atom_site_fract_z
_atom_site_U_iso_or_equiv
_atom_site_adp_type
_atom_site_occupancy
_atom_site_symmetry_multiplicity
_atom_site_calc_flag
_atom_site_refinement_flags
O1' O 0.80672(11) 0.03423(5) 0.93282(10) 0.0279(3) Uani 1 1 d .
N1 N 0.83020(12) -0.56126(7) 0.97242(11) 0.0226(3) Uani 1 1 d .
O4" O 0.87774(11) -0.72665(6) 1.07213(11) 0.0338(3) Uani 1 1 d .
C1 C 0.77155(15) -0.49160(8) 0.89651(14) 0.0200(3) Uani 1 1 d .
C7 C 0.60783(18) -0.26848(8) 0.67264(15) 0.0322(4) Uani 1 1 d .
H7A H 0.6415 -0.2688 0.5859 0.039 Uiso 1 1 calc R
H7B H 0.4986 -0.2699 0.6514 0.039 Uiso 1 1 calc R
C1' C 0.65672(16) -0.18846(8) 0.74479(14) 0.0234(3) Uani 1 1 d .
C6 C 0.67827(15) -0.43600(8) 0.94445(14) 0.0228(3) Uani 1 1 d .
H6 H 0.6498 -0.4468 1.0278 0.027 Uiso 1 1 calc R
C3 C 0.75402(17) -0.40139(8) 0.70203(14) 0.0280(4) Uani 1 1 d .
H3 H 0.7814 -0.3903 0.6184 0.034 Uiso 1 1 calc R
C5 C 0.62711(15) -0.36578(8) 0.87236(14) 0.0241(4) Uani 1 1 d .
H5 H 0.5645 -0.3292 0.9081 0.029 Uiso 1 1 calc R
C4 C 0.66339(16) -0.34630(8) 0.74969(14) 0.0242(3) Uani 1 1 d .
C4' C 0.74985(15) -0.03735(8) 0.87058(13) 0.0208(3) Uani 1 1 d .
C2 C 0.80661(16) -0.47261(9) 0.77237(14) 0.0260(4) Uani 1 1 d .
H2 H 0.8679 -0.5093 0.7352 0.031 Uiso 1 1 calc R
C2" C 0.90046(16) -0.62339(9) 0.90266(15) 0.0278(4) Uani 1 1 d .
H2"1 H 0.9751 -0.5963 0.8598 0.033 Uiso 1 1 calc R
H2"2 H 0.8254 -0.6489 0.8304 0.033 Uiso 1 1 calc R
C3" C 0.97338(16) -0.68955(9) 0.99706(16) 0.0310(4) Uani 1 1 d .
H3"1 H 1.0117 -0.7329 0.9442 0.037 Uiso 1 1 calc R
H3"2 H 1.0586 -0.6652 1.0603 0.037 Uiso 1 1 calc R
C3' C 0.85141(15) -0.09727(8) 0.85326(14) 0.0233(3) Uani 1 1 d .
H3' H 0.9538 -0.0874 0.8847 0.028 Uiso 1 1 calc R
C5' C 0.60221(15) -0.05279(9) 0.82672(14) 0.0243(4) Uani 1 1 d .
H5' H 0.5310 -0.0124 0.8376 0.029 Uiso 1 1 calc R
C6' C 0.55823(16) -0.12845(8) 0.76599(14) 0.0258(4) Uani 1 1 d .
H6' H 0.4557 -0.1392 0.7379 0.031 Uiso 1 1 calc R
C6" C 0.74247(16) -0.59800(9) 1.06121(14) 0.0286(4) Uani 1 1 d .
H6"1 H 0.6516 -0.6221 1.0060 0.034 Uiso 1 1 calc R
H6"2 H 0.7128 -0.5542 1.1187 0.034 Uiso 1 1 calc R
C5" C 0.82555(18) -0.66411(9) 1.14942(15) 0.0327(4) Uani 1 1 d .
H5"1 H 0.9104 -0.6389 1.2120 0.039 Uiso 1 1 calc R
H5"2 H 0.7601 -0.6895 1.2042 0.039 Uiso 1 1 calc R
C7' C 0.70485(17) 0.09518(9) 0.95640(17) 0.0354(4) Uani 1 1 d .
H7'1 H 0.6413 0.1112 0.8705 0.053 Uiso 1 1 calc R
H7'2 H 0.7587 0.1438 0.9985 0.053 Uiso 1 1 calc R
H7'3 H 0.6441 0.0727 1.0166 0.053 Uiso 1 1 calc R
C2' C 0.80482(16) -0.17111(8) 0.79081(13) 0.0243(4) Uani 1 1 d .
H2' H 0.8762 -0.2112 0.7790 0.029 Uiso 1 1 calc R

loop_
_atom_site_aniso_label
_atom_site_aniso_U_11
_atom_site_aniso_U_22
_atom_site_aniso_U_33
_atom_site_aniso_U_23
_atom_site_aniso_U_13
_atom_site_aniso_U_12
O1' 0.0270(6) 0.0205(6) 0.0350(6) -0.0011(5) 0.0035(5) -0.0027(4)
N1 0.0237(6) 0.0211(6) 0.0243(6) -0.0005(5) 0.0080(5) 0.0009(5)
O4" 0.0325(6) 0.0202(6) 0.0508(7) 0.0018(5) 0.0137(6) -0.0014(5)
C1 0.0199(7) 0.0182(7) 0.0212(7) -0.0038(6) 0.0020(6) -0.0039(6)
C7 0.0387(10) 0.0259(8) 0.0279(8) 0.0012(7) -0.0028(7) -0.0039(7)
C1' 0.0295(8) 0.0194(7) 0.0195(7) 0.0054(6) 0.0010(6) -0.0035(7)
C6 0.0250(8) 0.0234(8) 0.0218(8) -0.0005(7) 0.0089(6) -0.0025(6)
C3 0.0401(9) 0.0262(8) 0.0186(7) -0.0035(7) 0.0080(7) -0.0063(8)
C5 0.0237(8) 0.0198(8) 0.0286(8) -0.0045(7) 0.0054(7) -0.0005(6)
C4 0.0275(8) 0.0210(8) 0.0218(7) -0.0033(7) -0.0006(6) -0.0047(7)
C4' 0.0225(8) 0.0189(8) 0.0209(7) 0.0045(6) 0.0047(6) -0.0040(6)
C2 0.0312(9) 0.0241(8) 0.0247(8) -0.0058(7) 0.0103(7) 0.0002(7)
C2" 0.0255(8) 0.0261(8) 0.0331(8) -0.0039(7) 0.0089(7) 0.0031(7)
C3" 0.0276(8) 0.0249(8) 0.0427(9) 0.0010(8) 0.0121(7) 0.0022(7)
C3' 0.0188(7) 0.0276(8) 0.0237(8) 0.0064(7) 0.0046(6) -0.0020(6)
C5' 0.0226(8) 0.0241(8) 0.0257(8) 0.0040(7) 0.0033(6) 0.0024(7)
C6' 0.0213(8) 0.0262(8) 0.0278(8) 0.0062(7) -0.0001(6) -0.0028(7)
C6" 0.0316(9) 0.0272(8) 0.0296(8) 0.0026(7) 0.0124(7) 0.0029(7)
C5" 0.0373(10) 0.0277(9) 0.0355(9) 0.0036(8) 0.0133(7) 0.0021(7)
C7' 0.0376(9) 0.0238(8) 0.0443(10) -0.0044(8) 0.0072(8) 0.0021(7)
C2' 0.0273(8) 0.0217(8) 0.0250(8) 0.0054(6) 0.0079(6) 0.0030(6)

loop_
_atom_type_symbol
_atom_type_description
_atom_type_scat_dispersion_real
_atom_type_scat_dispersion_imag
_atom_type_scat_source
C C 0.0033 0.0016 'International Tables Vol C Tables 4.2.6.8 and 6.1.1.4'
H H 0.0000 0.0000 'International Tables Vol C Tables 4.2.6.8 and 6.1.1.4'
N N 0.0061 0.0033 'International Tables Vol C Tables 4.2.6.8 and 6.1.1.4'
O O 0.0106 0.0060 'International Tables Vol C Tables 4.2.6.8 and 6.1.1.4'

loop_
_geom_angle_atom_site_label_1
_geom_angle_atom_site_label_2
_geom_angle_atom_site_label_3
_geom_angle
C4' O1' C7' 117.25(11)
C1 N1 C2" 116.56(11)
C1 N1 C6" 117.48(11)
C2" N1 C6" 112.35(11)
C3" O4" C5" 108.41(11)
C2 C1 C6 116.45(13)
C2 C1 N1 122.19(13)
C6 C1 N1 121.33(13)
C1' C7 C4 115.21(11)
C6' C1' C2' 116.55(13)
C6' C1' C7 122.42(13)
C2' C1' C7 121.01(14)
C5 C6 C1 120.89(13)
C4 C3 C2 122.07(14)
C6 C5 C4 122.70(13)
C3 C4 C5 116.36(13)
C3 C4 C7 121.58(14)
C5 C4 C7 122.06(13)
O1' C4' C5' 124.50(13)
O1' C4' C3' 116.18(12)
C5' C4' C3' 119.31(13)
C3 C2 C1 121.51(14)
N1 C2" C3" 111.71(12)
O4" C3" C2" 113.29(12)
C2' C3' C4' 120.42(13)
C4' C5' C6' 119.02(13)
C1' C6' C5' 122.96(14)
N1 C6" C5" 112.03(12)
O4" C5" C6" 111.65(12)
C3' C2' C1' 121.70(14)

loop_
_geom_bond_atom_site_label_1
_geom_bond_atom_site_label_2
_geom_bond_distance
O1' C4' 1.3696(16)
O1' C7' 1.4173(17)
N1 C1 1.4076(17)
N1 C2" 1.4553(17)
N1 C6" 1.4560(17)
O4" C3" 1.4134(17)
O4" C5" 1.4220(17)
C1 C2 1.395(2)
C1 C6 1.4002(19)
C7 C1' 1.5080(19)
C7 C4 1.5130(19)
C1' C6' 1.378(2)
C1' C2' 1.3835(19)
C6 C5 1.3793(19)
C3 C4 1.377(2)
C3 C2 1.3878(19)
C5 C4 1.388(2)
C4' C5' 1.3708(19)
C4' C3' 1.3855(19)
C2" C3" 1.499(2)
C3' C2' 1.3775(19)
C5' C6' 1.3913(19)
C6" C5" 1.4994(19)

loop_
_geom_torsion_atom_site_label_1
_geom_torsion_atom_site_label_2
_geom_torsion_atom_site_label_3
_geom_torsion_atom_site_label_4
_geom_torsion
C2" N1 C1 C2 -14.26(19)
C6" N1 C1 C2 -151.92(13)
C2" N1 C1 C6 167.92(12)
C6" N1 C1 C6 30.26(18)
C4 C7 C1' C6' -125.36(15)
C4 C7 C1' C2' 56.0(2)
C2 C1 C6 C5 -1.1(2)
N1 C1 C6 C5 176.82(12)
C1 C6 C5 C4 0.4(2)
C2 C3 C4 C5 0.0(2)
C2 C3 C4 C7 179.46(13)
C6 C5 C4 C3 0.2(2)
C6 C5 C4 C7 -179.25(12)
C1' C7 C4 C3 -117.59(16)
C1' C7 C4 C5 61.9(2)
C7' O1' C4' C5' 1.86(19)
C7' O1' C4' C3' -177.62(13)
C4 C3 C2 C1 -0.8(2)
C6 C1 C2 C3 1.3(2)
N1 C1 C2 C3 -176.59(12)
C1 N1 C2" C3" 173.57(11)
C6" N1 C2" C3" -46.68(16)
C5" O4" C3" C2" -59.67(15)
N1 C2" C3" O4" 53.58(16)
O1' C4' C3' C2' -179.52(12)
C5' C4' C3' C2' 1.0(2)
O1' C4' C5' C6' -179.37(12)
C3' C4' C5' C6' 0.1(2)
C2' C1' C6' C5' 1.8(2)
C7 C1' C6' C5' -176.88(13)
C4' C5' C6' C1' -1.5(2)
C1 N1 C6" C5" -172.35(11)
C2" N1 C6" C5" 48.29(16)
C3" O4" C5" C6" 60.26(15)
N1 C6" C5" O4" -55.80(16)
C4' C3' C2' C1' -0.7(2)
C6' C1' C2' C3' -0.7(2)
C7 C1' C2' C3' 178.01(13)

loop_
_cod_related_entry_id
_cod_related_entry_database
_cod_related_entry_code
1 ChemSpider 9464067
